data_4334252
loop_
_publ_author_name
'Christopher L. Webster'
'Jefferson E. Bates'
'Ming Fang'
'Joseph W. Ziller'
'Filipp Furche'
'William J. Evans'

_publ_contact_author
;
Professor William J. Evans
Department of Chemistry
1102 Natural Sciences II
University of California, Irvine
Irvine, CA 92697-2025
;
_publ_contact_author_email wevans@uci.edu
_publ_contact_author_fax '1  949 824 2210'
_publ_contact_author_phone '1  949 824 5174'
_publ_section_title
;
 Density Functional Theory and X-ray Analysis of the Structural
 Variability in \h5,\h5,\h1-Tris(ring) Rare Earth/Actinide
 Tetramethylpyrrolyl Complexes, (C5Me5)2M(NC4Me4)
;
_journal_name_full 'Inorganic Chemistry'
_journal_page_first 3565
_journal_page_last 3572
_journal_paper_doi 10.1021/ic300905r
_journal_volume 52
_journal_year 2013
_chemical_formula_sum 'C28 H42 N U'
_chemical_formula_weight 630.66
_chemical_name_systematic
; 
 ? 
;
_space_group_IT_number 2
_symmetry_cell_setting triclinic
_symmetry_space_group_name_Hall '-P 1'
_symmetry_space_group_name_H-M 'P -1'
_atom_sites_solution_hydrogens geom
_atom_sites_solution_primary direct
_atom_sites_solution_secondary difmap
_audit_creation_method SHELXTL
_cell_angle_alpha 88.0732(7)
_cell_angle_beta 89.7490(7)
_cell_angle_gamma 81.7396(7)
_cell_formula_units_Z 4
_cell_length_a 9.2627(6)
_cell_length_b 16.3491(10)
_cell_length_c 17.0385(11)
_cell_measurement_reflns_used 9898
_cell_measurement_temperature 143(2)
_cell_measurement_theta_max 28.18
_cell_measurement_theta_min 2.22
_cell_volume 2552.0(3)
_computing_cell_refinement 'Bruker SAINT'
_computing_data_collection 'Bruker APEX2'
_computing_data_reduction 'Bruker SAINT'
_computing_molecular_graphics 'Bruker SHELXTL'
_computing_publication_material 'Bruker SHELXTL'
_computing_structure_refinement 'SHELXL-97 (Sheldrick, 2008)'
_computing_structure_solution 'SHELXS-97 (Sheldrick, 2008)'
_diffrn_ambient_temperature 143(2)
_diffrn_measured_fraction_theta_full 0.997
_diffrn_measured_fraction_theta_max 0.906
_diffrn_measurement_device_type 'Bruker APEX-II CCD'
_diffrn_measurement_method '\f and \w scans'
_diffrn_radiation_monochromator graphite
_diffrn_radiation_source 'fine-focus sealed tube'
_diffrn_radiation_type MoK\a
_diffrn_radiation_wavelength 0.71073
_diffrn_reflns_av_R_equivalents 0.0171
_diffrn_reflns_av_sigmaI/netI 0.0213
_diffrn_reflns_limit_h_max 11
_diffrn_reflns_limit_h_min -12
_diffrn_reflns_limit_k_max 21
_diffrn_reflns_limit_k_min -21
_diffrn_reflns_limit_l_max 21
_diffrn_reflns_limit_l_min -22
_diffrn_reflns_number 29751
_diffrn_reflns_theta_full 25.50
_diffrn_reflns_theta_max 28.47
_diffrn_reflns_theta_min 1.20
_exptl_absorpt_coefficient_mu 6.374
_exptl_absorpt_correction_T_max 0.2870
_exptl_absorpt_correction_T_min 0.2809
_exptl_absorpt_correction_type numerical
_exptl_absorpt_process_details 'Bruker SADABS'
_exptl_crystal_colour black
_exptl_crystal_density_diffrn 1.641
_exptl_crystal_density_meas ?
_exptl_crystal_description irregular
_exptl_crystal_F_000 1236
_exptl_crystal_size_max 0.27
_exptl_crystal_size_mid 0.27
_exptl_crystal_size_min 0.26
_refine_diff_density_max 1.484
_refine_diff_density_min -0.722
_refine_diff_density_rms 0.086
_refine_ls_extinction_method none
_refine_ls_goodness_of_fit_ref 1.024
_refine_ls_hydrogen_treatment constr
_refine_ls_matrix_type full
_refine_ls_number_parameters 575
_refine_ls_number_reflns 11691
_refine_ls_number_restraints 0
_refine_ls_restrained_S_all 1.024
_refine_ls_R_factor_all 0.0275
_refine_ls_R_factor_gt 0.0223
_refine_ls_shift/su_max 0.007
_refine_ls_shift/su_mean 0.000
_refine_ls_structure_factor_coef Fsqd
_refine_ls_weighting_details 'calc w=1/[\s^2^(Fo^2^)+(0.0274P)^2^+2.2504P] where P=(Fo^2^+2Fc^2^)/3'
_refine_ls_weighting_scheme calc
_refine_ls_wR_factor_gt 0.0524
_refine_ls_wR_factor_ref 0.0543
_reflns_number_gt 10368
_reflns_number_total 11691
_reflns_threshold_expression >2sigma(I)
_cod_data_source_file ic300905r_si_003_5.cif
_cod_data_source_block clw20
_cod_depositor_comments
;
The following automatic conversions were performed:

'_exptl_crystal_density_meas' value 'none' was changed to '?' - the
value is perceived as not measured.

Automatic conversion script
Id: cif_fix_values 3008 2015-01-20 13:52:24Z robertas 
;
_cod_database_code 4334252

loop_
_symmetry_equiv_pos_as_xyz
'x, y, z'
'-x, -y, -z'

loop_
_atom_site_label
_atom_site_type_symbol
_atom_site_fract_x
_atom_site_fract_y
_atom_site_fract_z
_atom_site_U_iso_or_equiv
_atom_site_adp_type
_atom_site_occupancy
_atom_site_symmetry_multiplicity
_atom_site_calc_flag
_atom_site_refinement_flags
U1 U 0.591694(10) 0.234112(6) 0.099096(6) 0.02130(3) Uani 1 1 d .
N1 N 0.3761(3) 0.27732(16) 0.17000(14) 0.0300(5) Uani 1 1 d .
C1 C 0.6783(3) 0.37975(17) 0.14045(18) 0.0283(6) Uani 1 1 d .
C2 C 0.7291(3) 0.32366(18) 0.20175(17) 0.0273(6) Uani 1 1 d .
C3 C 0.8422(3) 0.26451(17) 0.17199(16) 0.0245(6) Uani 1 1 d .
C4 C 0.8614(3) 0.28484(17) 0.09142(16) 0.0250(6) Uani 1 1 d .
C5 C 0.7594(3) 0.35573(18) 0.07223(18) 0.0301(6) Uani 1 1 d .
C6 C 0.5669(4) 0.4558(2) 0.1496(2) 0.0462(9) Uani 1 1 d .
H6A H 0.4759 0.4395 0.1701 0.069 Uiso 1 1 calc R
H6B H 0.5485 0.4845 0.0984 0.069 Uiso 1 1 calc R
H6C H 0.6041 0.4928 0.1862 0.069 Uiso 1 1 calc R
C7 C 0.6800(4) 0.3297(2) 0.28600(19) 0.0418(8) Uani 1 1 d .
H7A H 0.5745 0.3474 0.2878 0.063 Uiso 1 1 calc R
H7B H 0.7303 0.3700 0.3122 0.063 Uiso 1 1 calc R
H7C H 0.7035 0.2755 0.3129 0.063 Uiso 1 1 calc R
C8 C 0.9382(3) 0.1995(2) 0.22014(19) 0.0356(7) Uani 1 1 d .
H8A H 0.9859 0.1570 0.1856 0.053 Uiso 1 1 calc R
H8B H 0.8787 0.1740 0.2590 0.053 Uiso 1 1 calc R
H8C H 1.0125 0.2251 0.2472 0.053 Uiso 1 1 calc R
C9 C 0.9794(3) 0.2458(2) 0.0388(2) 0.0391(7) Uani 1 1 d .
H9A H 1.0069 0.1876 0.0550 0.059 Uiso 1 1 calc R
H9B H 1.0645 0.2748 0.0424 0.059 Uiso 1 1 calc R
H9C H 0.9440 0.2495 -0.0155 0.059 Uiso 1 1 calc R
C10 C 0.7457(5) 0.3989(2) -0.0077(2) 0.0542(10) Uani 1 1 d .
H10A H 0.6699 0.4472 -0.0062 0.081 Uiso 1 1 calc R
H10B H 0.7194 0.3607 -0.0466 0.081 Uiso 1 1 calc R
H10C H 0.8391 0.4167 -0.0223 0.081 Uiso 1 1 calc R
C11 C 0.4642(3) 0.09181(17) 0.09173(18) 0.0283(6) Uani 1 1 d .
C12 C 0.5980(3) 0.06704(17) 0.13053(17) 0.0276(6) Uani 1 1 d .
C13 C 0.7127(3) 0.07231(16) 0.07553(16) 0.0240(5) Uani 1 1 d .
C14 C 0.6490(3) 0.10199(16) 0.00344(16) 0.0245(6) Uani 1 1 d .
C15 C 0.4951(3) 0.11465(17) 0.01331(17) 0.0262(6) Uani 1 1 d .
C16 C 0.3135(4) 0.0909(2) 0.1250(2) 0.0480(9) Uani 1 1 d .
H16A H 0.3208 0.0644 0.1776 0.072 Uiso 1 1 calc R
H16B H 0.2578 0.0599 0.0908 0.072 Uiso 1 1 calc R
H16C H 0.2637 0.1477 0.1283 0.072 Uiso 1 1 calc R
C17 C 0.6193(4) 0.0319(2) 0.21328(19) 0.0450(9) Uani 1 1 d .
H17A H 0.5283 0.0447 0.2428 0.067 Uiso 1 1 calc R
H17B H 0.6968 0.0564 0.2388 0.067 Uiso 1 1 calc R
H17C H 0.6469 -0.0282 0.2121 0.067 Uiso 1 1 calc R
C18 C 0.8701(3) 0.0359(2) 0.0892(2) 0.0356(7) Uani 1 1 d .
H18A H 0.9332 0.0668 0.0571 0.053 Uiso 1 1 calc R
H18B H 0.8849 -0.0222 0.0745 0.053 Uiso 1 1 calc R
H18C H 0.8942 0.0394 0.1448 0.053 Uiso 1 1 calc R
C19 C 0.7273(4) 0.1192(2) -0.07142(18) 0.0376(7) Uani 1 1 d .
H19A H 0.8269 0.0892 -0.0695 0.056 Uiso 1 1 calc R
H19B H 0.7310 0.1787 -0.0776 0.056 Uiso 1 1 calc R
H19C H 0.6753 0.1009 -0.1161 0.056 Uiso 1 1 calc R
C20 C 0.3843(4) 0.1401(2) -0.0507(2) 0.0426(8) Uani 1 1 d .
H20A H 0.2893 0.1592 -0.0271 0.064 Uiso 1 1 calc R
H20B H 0.3764 0.0927 -0.0833 0.064 Uiso 1 1 calc R
H20C H 0.4153 0.1850 -0.0833 0.064 Uiso 1 1 calc R
C21 C 0.2924(3) 0.33878(18) 0.12535(19) 0.0309(6) Uani 1 1 d .
C22 C 0.1835(3) 0.38011(19) 0.1708(2) 0.0369(8) Uani 1 1 d .
C23 C 0.1998(3) 0.3424(2) 0.2471(2) 0.0376(7) Uani 1 1 d .
C24 C 0.3159(3) 0.2802(2) 0.24439(19) 0.0353(7) Uani 1 1 d .
C25 C 0.3280(4) 0.3522(2) 0.03995(19) 0.0368(7) Uani 1 1 d .
H25A H 0.3327 0.2999 0.0130 0.055 Uiso 1 1 calc R
H25B H 0.4223 0.3725 0.0355 0.055 Uiso 1 1 calc R
H25C H 0.2520 0.3931 0.0158 0.055 Uiso 1 1 calc R
C26 C 0.0677(4) 0.4495(2) 0.1463(3) 0.0523(10) Uani 1 1 d .
H26A H 0.0779 0.4625 0.0901 0.078 Uiso 1 1 calc R
H26B H 0.0779 0.4984 0.1764 0.078 Uiso 1 1 calc R
H26C H -0.0285 0.4330 0.1562 0.078 Uiso 1 1 calc R
C27 C 0.1057(4) 0.3651(3) 0.3180(2) 0.0546(10) Uani 1 1 d .
H27A H 0.1504 0.3354 0.3647 0.082 Uiso 1 1 calc R
H27B H 0.0086 0.3497 0.3099 0.082 Uiso 1 1 calc R
H27C H 0.0972 0.4248 0.3252 0.082 Uiso 1 1 calc R
C28 C 0.3733(4) 0.2179(3) 0.3071(2) 0.0495(9) Uani 1 1 d .
H28A H 0.3725 0.2449 0.3577 0.074 Uiso 1 1 calc R
H28B H 0.4734 0.1940 0.2943 0.074 Uiso 1 1 calc R
H28C H 0.3117 0.1739 0.3105 0.074 Uiso 1 1 calc R
U2 U 1.21180(8) 0.76552(7) 0.40057(11) 0.02175(15) Uani 0.661(6) 1 d P
U3 U 1.20278(9) 0.78056(15) 0.3759(2) 0.0216(3) Uani 0.339(6) 1 d P
N2 N 1.0147(3) 0.71562(18) 0.3392(2) 0.0492(8) Uani 1 1 d .
C29 C 1.0533(3) 0.88224(17) 0.48562(17) 0.0274(6) Uani 1 1 d .
C30 C 1.1999(3) 0.89657(16) 0.49442(16) 0.0245(6) Uani 1 1 d .
C31 C 1.2446(3) 0.93088(17) 0.42317(17) 0.0264(6) Uani 1 1 d .
C32 C 1.1254(4) 0.9375(2) 0.37007(18) 0.0357(7) Uani 1 1 d .
C33 C 1.0074(3) 0.90878(17) 0.40914(18) 0.0297(6) Uani 1 1 d .
C34 C 0.9595(4) 0.8518(3) 0.5490(2) 0.0528(10) Uani 1 1 d .
H34A H 0.8732 0.8343 0.5254 0.079 Uiso 1 1 calc R
H34B H 0.9290 0.8964 0.5852 0.079 Uiso 1 1 calc R
H34C H 1.0151 0.8048 0.5779 0.079 Uiso 1 1 calc R
C35 C 1.2876(4) 0.8794(2) 0.56871(18) 0.0403(8) Uani 1 1 d .
H35A H 1.3744 0.9072 0.5651 0.061 Uiso 1 1 calc R
H35B H 1.3176 0.8196 0.5760 0.061 Uiso 1 1 calc R
H35C H 1.2281 0.9000 0.6135 0.061 Uiso 1 1 calc R
C36 C 1.3816(4) 0.9687(2) 0.4093(2) 0.0384(7) Uani 1 1 d .
H36A H 1.4580 0.9426 0.4454 0.058 Uiso 1 1 calc R
H36B H 1.3620 1.0281 0.4184 0.058 Uiso 1 1 calc R
H36C H 1.4142 0.9601 0.3550 0.058 Uiso 1 1 calc R
C37 C 1.1257(5) 0.9758(3) 0.2883(2) 0.0688(14) Uani 1 1 d .
H37A H 1.0424 0.9620 0.2587 0.103 Uiso 1 1 calc R
H37B H 1.2165 0.9542 0.2616 0.103 Uiso 1 1 calc R
H37C H 1.1185 1.0360 0.2913 0.103 Uiso 1 1 calc R
C38 C 0.8544(4) 0.9097(2) 0.3783(3) 0.0506(10) Uani 1 1 d .
H38A H 0.7849 0.9429 0.4122 0.076 Uiso 1 1 calc R
H38B H 0.8316 0.8530 0.3780 0.076 Uiso 1 1 calc R
H38C H 0.8475 0.9338 0.3248 0.076 Uiso 1 1 calc R
C39 C 1.4792(3) 0.73577(18) 0.32503(17) 0.0271(6) Uani 1 1 d .
C40 C 1.5011(3) 0.71858(18) 0.40622(17) 0.0289(6) Uani 1 1 d .
C41 C 1.4321(4) 0.64920(19) 0.42727(18) 0.0358(7) Uani 1 1 d .
C42 C 1.3692(3) 0.62191(18) 0.35896(19) 0.0320(6) Uani 1 1 d .
C43 C 1.3976(3) 0.67600(18) 0.29589(17) 0.0281(6) Uani 1 1 d .
C44 C 1.5438(4) 0.8000(2) 0.27680(19) 0.0364(7) Uani 1 1 d .
H44A H 1.5578 0.8461 0.3099 0.055 Uiso 1 1 calc R
H44B H 1.4777 0.8203 0.2334 0.055 Uiso 1 1 calc R
H44C H 1.6382 0.7755 0.2556 0.055 Uiso 1 1 calc R
C45 C 1.5967(4) 0.7594(2) 0.4591(2) 0.0392(7) Uani 1 1 d .
H45A H 1.5913 0.8179 0.4433 0.059 Uiso 1 1 calc R
H45B H 1.6977 0.7322 0.4550 0.059 Uiso 1 1 calc R
H45C H 1.5633 0.7546 0.5135 0.059 Uiso 1 1 calc R
C46 C 1.4269(6) 0.6124(2) 0.5095(2) 0.0659(13) Uani 1 1 d .
H46A H 1.3693 0.5666 0.5096 0.099 Uiso 1 1 calc R
H46B H 1.3819 0.6548 0.5447 0.099 Uiso 1 1 calc R
H46C H 1.5263 0.5918 0.5274 0.099 Uiso 1 1 calc R
C47 C 1.2967(4) 0.5461(2) 0.3508(2) 0.0495(9) Uani 1 1 d .
H47A H 1.2717 0.5253 0.4030 0.074 Uiso 1 1 calc R
H47B H 1.3635 0.5035 0.3248 0.074 Uiso 1 1 calc R
H47C H 1.2078 0.5602 0.3194 0.074 Uiso 1 1 calc R
C48 C 1.3591(4) 0.6653(2) 0.21180(19) 0.0411(8) Uani 1 1 d .
H48A H 1.2618 0.6487 0.2091 0.062 Uiso 1 1 calc R
H48B H 1.4308 0.6225 0.1892 0.062 Uiso 1 1 calc R
H48C H 1.3597 0.7177 0.1822 0.062 Uiso 1 1 calc R
C49 C 0.9546(4) 0.6525(2) 0.3774(2) 0.0496(9) Uani 1 1 d .
C50 C 0.8711(3) 0.6166(2) 0.3249(2) 0.0439(9) Uani 1 1 d .
C51 C 0.8784(4) 0.6583(2) 0.2528(2) 0.0415(8) Uani 1 1 d .
C52 C 0.9638(3) 0.7172(2) 0.2634(2) 0.0446(8) Uani 1 1 d .
C53 C 0.9910(7) 0.6344(4) 0.4625(3) 0.109(3) Uani 1 1 d .
H53A H 0.9662 0.6850 0.4920 0.164 Uiso 1 1 calc R
H53B H 1.0955 0.6145 0.4680 0.164 Uiso 1 1 calc R
H53C H 0.9350 0.5920 0.4832 0.164 Uiso 1 1 calc R
C54 C 0.7861(5) 0.5468(3) 0.3424(4) 0.0828(18) Uani 1 1 d .
H54A H 0.8163 0.5020 0.3065 0.124 Uiso 1 1 calc R
H54B H 0.6817 0.5665 0.3356 0.124 Uiso 1 1 calc R
H54C H 0.8046 0.5264 0.3967 0.124 Uiso 1 1 calc R
C55 C 0.8040(5) 0.6421(3) 0.1768(3) 0.0718(14) Uani 1 1 d .
H55A H 0.8335 0.6785 0.1347 0.108 Uiso 1 1 calc R
H55B H 0.6979 0.6531 0.1836 0.108 Uiso 1 1 calc R
H55C H 0.8325 0.5843 0.1631 0.108 Uiso 1 1 calc R
C56 C 0.9976(5) 0.7824(3) 0.2043(3) 0.0870(18) Uani 1 1 d .
H56A H 1.0107 0.7584 0.1524 0.131 Uiso 1 1 calc R
H56B H 1.0873 0.8029 0.2196 0.131 Uiso 1 1 calc R
H56C H 0.9168 0.8282 0.2024 0.131 Uiso 1 1 calc R

loop_
_atom_site_aniso_label
_atom_site_aniso_U_11
_atom_site_aniso_U_22
_atom_site_aniso_U_33
_atom_site_aniso_U_23
_atom_site_aniso_U_13
_atom_site_aniso_U_12
U1 0.01838(5) 0.01905(5) 0.02640(5) -0.00330(4) 0.00037(4) -0.00183(4)
N1 0.0232(12) 0.0328(13) 0.0336(13) -0.0083(11) 0.0014(10) -0.0010(10)
C1 0.0250(14) 0.0192(13) 0.0422(17) -0.0063(12) -0.0015(12) -0.0071(11)
C2 0.0247(14) 0.0296(15) 0.0299(15) -0.0077(12) 0.0000(11) -0.0098(11)
C3 0.0225(13) 0.0258(14) 0.0264(13) 0.0012(11) -0.0042(11) -0.0085(11)
C4 0.0202(13) 0.0266(14) 0.0293(14) -0.0018(11) 0.0024(11) -0.0067(11)
C5 0.0309(15) 0.0272(15) 0.0335(15) 0.0057(12) -0.0042(12) -0.0101(12)
C6 0.0355(18) 0.0251(16) 0.077(3) -0.0160(16) -0.0082(17) 0.0016(14)
C7 0.0414(19) 0.056(2) 0.0328(17) -0.0151(15) 0.0072(14) -0.0209(16)
C8 0.0327(16) 0.0335(17) 0.0401(17) 0.0043(13) -0.0134(13) -0.0047(13)
C9 0.0283(16) 0.048(2) 0.0432(18) -0.0111(15) 0.0103(14) -0.0105(14)
C10 0.067(3) 0.050(2) 0.047(2) 0.0241(18) -0.0082(19) -0.0183(19)
C11 0.0256(14) 0.0190(13) 0.0416(17) -0.0034(12) 0.0047(12) -0.0073(11)
C12 0.0352(16) 0.0191(13) 0.0280(14) 0.0031(11) 0.0029(12) -0.0030(11)
C13 0.0245(14) 0.0170(13) 0.0292(14) -0.0028(10) 0.0009(11) 0.0015(10)
C14 0.0292(14) 0.0183(13) 0.0255(13) -0.0064(10) 0.0022(11) -0.0004(11)
C15 0.0287(15) 0.0201(13) 0.0303(14) -0.0052(11) -0.0046(11) -0.0044(11)
C16 0.0348(19) 0.0384(19) 0.074(3) -0.0054(18) 0.0148(17) -0.0150(15)
C17 0.065(2) 0.0353(18) 0.0327(17) 0.0089(14) 0.0091(16) -0.0035(16)
C18 0.0267(15) 0.0314(16) 0.0466(18) -0.0027(14) -0.0022(13) 0.0033(12)
C19 0.050(2) 0.0332(17) 0.0292(15) -0.0009(13) 0.0102(14) -0.0044(14)
C20 0.044(2) 0.0334(17) 0.049(2) -0.0107(15) -0.0189(16) 0.0021(15)
C21 0.0253(14) 0.0270(15) 0.0414(17) -0.0085(12) -0.0013(12) -0.0062(12)
C22 0.0185(14) 0.0267(15) 0.067(2) -0.0183(15) 0.0019(14) -0.0049(11)
C23 0.0291(16) 0.0358(17) 0.051(2) -0.0199(15) 0.0102(14) -0.0119(13)
C24 0.0260(15) 0.0441(19) 0.0388(17) -0.0131(14) 0.0059(13) -0.0129(13)
C25 0.0366(17) 0.0325(17) 0.0410(18) -0.0025(13) -0.0070(14) -0.0031(13)
C26 0.0276(17) 0.0316(18) 0.097(3) -0.0085(19) 0.0035(18) -0.0003(14)
C27 0.044(2) 0.056(2) 0.069(3) -0.028(2) 0.0250(19) -0.0190(18)
C28 0.047(2) 0.068(3) 0.0343(18) 0.0002(17) 0.0029(15) -0.0119(19)
U2 0.02184(11) 0.01904(17) 0.0243(4) -0.0038(2) 0.00228(16) -0.00189(11)
U3 0.01758(18) 0.0206(4) 0.0263(8) -0.0059(5) -0.0029(3) -0.00043(18)
N2 0.0351(16) 0.0361(16) 0.077(2) -0.0228(15) -0.0142(15) -0.0001(13)
C29 0.0269(14) 0.0236(14) 0.0308(15) -0.0063(11) 0.0070(12) 0.0006(11)
C30 0.0291(14) 0.0201(13) 0.0236(13) -0.0045(10) -0.0023(11) 0.0000(11)
C31 0.0295(15) 0.0215(13) 0.0288(14) -0.0017(11) -0.0017(11) -0.0054(11)
C32 0.0410(18) 0.0352(17) 0.0320(16) 0.0068(13) -0.0082(13) -0.0110(14)
C33 0.0262(14) 0.0216(14) 0.0403(16) -0.0020(12) -0.0066(12) 0.0008(11)
C34 0.051(2) 0.068(3) 0.044(2) -0.0061(18) 0.0190(17) -0.021(2)
C35 0.051(2) 0.0420(19) 0.0274(15) -0.0020(13) -0.0120(14) -0.0041(16)
C36 0.0372(18) 0.0360(17) 0.0447(19) -0.0023(14) 0.0026(14) -0.0144(14)
C37 0.087(3) 0.085(3) 0.040(2) 0.032(2) -0.023(2) -0.040(3)
C38 0.0331(18) 0.041(2) 0.076(3) 0.0012(18) -0.0187(18) 0.0005(15)
C39 0.0208(13) 0.0290(15) 0.0296(14) -0.0030(11) 0.0040(11) 0.0030(11)
C40 0.0247(14) 0.0310(15) 0.0303(15) -0.0049(12) 0.0006(11) -0.0004(12)
C41 0.0482(19) 0.0283(16) 0.0299(15) -0.0034(12) 0.0094(14) -0.0014(14)
C42 0.0312(16) 0.0243(15) 0.0403(17) -0.0093(12) 0.0085(13) -0.0014(12)
C43 0.0220(14) 0.0283(15) 0.0320(15) -0.0108(12) 0.0015(11) 0.0058(11)
C44 0.0333(17) 0.0347(17) 0.0402(17) -0.0001(14) 0.0097(14) -0.0023(13)
C45 0.0323(17) 0.0431(19) 0.0419(18) -0.0091(15) -0.0089(14) -0.0018(14)
C46 0.122(4) 0.042(2) 0.0345(19) 0.0004(16) 0.017(2) -0.014(2)
C47 0.055(2) 0.0328(18) 0.063(2) -0.0193(17) 0.0169(19) -0.0128(16)
C48 0.0418(19) 0.0396(19) 0.0393(18) -0.0121(14) -0.0062(15) 0.0061(15)
C49 0.049(2) 0.042(2) 0.050(2) -0.0100(17) 0.0040(17) 0.0197(17)
C50 0.0221(15) 0.0273(16) 0.082(3) -0.0171(17) 0.0071(16) 0.0004(12)
C51 0.0270(16) 0.0383(18) 0.058(2) -0.0199(16) -0.0028(15) 0.0047(13)
C52 0.0223(15) 0.043(2) 0.068(2) -0.0152(17) 0.0045(15) -0.0003(14)
C53 0.128(5) 0.120(5) 0.050(3) -0.010(3) 0.004(3) 0.082(4)
C54 0.041(2) 0.038(2) 0.167(6) 0.007(3) 0.026(3) -0.0017(18)
C55 0.063(3) 0.069(3) 0.076(3) -0.036(2) -0.027(2) 0.023(2)
C56 0.056(3) 0.070(3) 0.127(5) 0.026(3) 0.036(3) 0.011(2)

loop_
_atom_type_symbol
_atom_type_description
_atom_type_scat_dispersion_real
_atom_type_scat_dispersion_imag
_atom_type_scat_source
C C 0.0033 0.0016 'International Tables Vol C Tables 4.2.6.8 and 6.1.1.4'
H H 0.0000 0.0000 'International Tables Vol C Tables 4.2.6.8 and 6.1.1.4'
N N 0.0061 0.0033 'International Tables Vol C Tables 4.2.6.8 and 6.1.1.4'
U U -9.6767 9.6646 'International Tables Vol C Tables 4.2.6.8 and 6.1.1.4'

loop_
_geom_angle_atom_site_label_1
_geom_angle_atom_site_label_2
_geom_angle_atom_site_label_3
_geom_angle
Cnt1 U1 N1 107.8
Cnt2 U1 N1 107.0
Cnt1 U1 Cnt2 138.6
Cnt3 U2 N2 107.4
Cnt4 U2 N2 108.2
Cnt3 U2 Cnt4 138.9
Cnt3 U3 N2 113.6
Cnt4 U3 N2 107.9
Cnt3 U3 Cnt4 137.4
N1 U1 C5 113.69(9)
N1 U1 C15 98.87(9)
C5 U1 C15 136.33(9)
N1 U1 C1 86.08(9)
C5 U1 C1 30.11(9)
C15 U1 C1 161.98(9)
N1 U1 C14 128.08(9)
C5 U1 C14 114.96(9)
C15 U1 C14 30.11(8)
C1 U1 C14 144.78(9)
N1 U1 C4 133.98(9)
C5 U1 C4 30.04(9)
C15 U1 C4 127.09(9)
C1 U1 C4 49.70(8)
C14 U1 C4 97.79(8)
N1 U1 C2 86.40(9)
C5 U1 C2 49.22(9)
C15 U1 C2 166.70(9)
C1 U1 C2 29.66(9)
C14 U1 C2 140.81(8)
C4 U1 C2 49.45(8)
N1 U1 C3 113.95(8)
C5 U1 C3 49.33(8)
C15 U1 C3 139.38(8)
C1 U1 C3 49.43(8)
C14 U1 C3 110.83(8)
C4 U1 C3 29.91(8)
C2 U1 C3 30.01(8)
N1 U1 C12 96.28(9)
C5 U1 C12 144.38(9)
C15 U1 C12 49.10(8)
C1 U1 C12 147.98(9)
C14 U1 C12 49.13(8)
C4 U1 C12 114.43(9)
C2 U1 C12 118.41(9)
C3 U1 C12 101.88(8)
N1 U1 C13 125.92(8)
C5 U1 C13 118.60(9)
C15 U1 C13 49.23(8)
C1 U1 C13 138.96(8)
C14 U1 C13 29.61(8)
C4 U1 C13 91.22(8)
C2 U1 C13 118.02(9)
C3 U1 C13 90.98(8)
C12 U1 C13 29.89(8)
N1 U1 C11 81.11(9)
C5 U1 C11 164.22(9)
C15 U1 C11 29.83(9)
C1 U1 C11 165.59(9)
C14 U1 C11 49.28(8)
C4 U1 C11 140.29(8)
C2 U1 C11 141.67(9)
C3 U1 C11 131.31(8)
C12 U1 C11 29.55(9)
C13 U1 C11 49.08(8)
N1 U1 C25 53.49(9)
C5 U1 C25 89.02(9)
C15 U1 C25 87.82(9)
C1 U1 C25 81.22(9)
C14 U1 C25 110.65(8)
C4 U1 C25 118.75(9)
C2 U1 C25 105.02(9)
C3 U1 C25 130.64(9)
C12 U1 C25 125.42(9)
C13 U1 C25 136.96(8)
C11 U1 C25 96.26(9)
N1 U1 C21 25.36(8)
C5 U1 C21 100.35(9)
C15 U1 C21 97.20(8)
C1 U1 C21 79.85(8)
C14 U1 C21 126.43(8)
C4 U1 C21 128.56(8)
C2 U1 C21 92.75(8)
C3 U1 C21 122.75(8)
C12 U1 C21 114.41(8)
C13 U1 C21 140.22(8)
C11 U1 C21 91.15(8)
C25 U1 C21 28.48(8)
N1 U1 C24 13.29(8)
C5 U1 C24 114.26(8)
C15 U1 C24 104.11(8)
C1 U1 C24 84.59(8)
C14 U1 C24 130.62(8)
C4 U1 C24 127.93(8)
C2 U1 C24 78.57(8)
C3 U1 C24 103.70(8)
C12 U1 C24 90.54(8)
C13 U1 C24 120.29(8)
C11 U1 C24 81.43(8)
C25 U1 C24 66.38(8)
C21 U1 C24 37.96(8)
N1 U1 C28 33.76(8)
C5 U1 C28 120.56(9)
C15 U1 C28 102.77(8)
C1 U1 C28 91.01(9)
C14 U1 C28 121.69(8)
C4 U1 C28 121.89(8)
C2 U1 C28 74.92(8)
C3 U1 C28 92.97(8)
C12 U1 C28 74.78(8)
C13 U1 C28 103.05(8)
C11 U1 C28 74.67(8)
C25 U1 C28 87.25(8)
C21 U1 C28 58.97(8)
C24 U1 C28 21.14(8)
C24 N1 C21 106.1(3)
C24 N1 U1 143.6(2)
C21 N1 U1 107.74(19)
C2 C1 C5 107.7(3)
C2 C1 C6 124.8(3)
C5 C1 C6 127.3(3)
C2 C1 U1 75.69(16)
C5 C1 U1 74.36(16)
C6 C1 U1 120.2(2)
C1 C2 C3 108.4(2)
C1 C2 C7 125.3(3)
C3 C2 C7 126.0(3)
C1 C2 U1 74.64(16)
C3 C2 U1 75.15(16)
C7 C2 U1 120.18(19)
C4 C3 C2 107.8(2)
C4 C3 C8 125.9(3)
C2 C3 C8 125.8(3)
C4 C3 U1 74.76(15)
C2 C3 U1 74.84(16)
C8 C3 U1 122.79(19)
C5 C4 C3 107.3(2)
C5 C4 C9 125.7(3)
C3 C4 C9 126.5(3)
C5 C4 U1 74.00(16)
C3 C4 U1 75.33(15)
C9 C4 U1 122.2(2)
C4 C5 C1 108.7(2)
C4 C5 C10 124.5(3)
C1 C5 C10 126.8(3)
C4 C5 U1 75.95(16)
C1 C5 U1 75.53(16)
C10 C5 U1 116.6(2)
C12 C11 C15 107.9(2)
C12 C11 C16 127.1(3)
C15 C11 C16 125.0(3)
C12 C11 U1 75.04(16)
C15 C11 U1 73.84(15)
C16 C11 U1 119.3(2)
C11 C12 C13 108.3(2)
C11 C12 C17 126.8(3)
C13 C12 C17 124.6(3)
C11 C12 U1 75.41(15)
C13 C12 U1 75.23(15)
C17 C12 U1 120.5(2)
C14 C13 C12 107.8(2)
C14 C13 C18 126.5(3)
C12 C13 C18 124.6(3)
C14 C13 U1 74.28(15)
C12 C13 U1 74.89(15)
C18 C13 U1 126.02(19)
C13 C14 C15 108.1(2)
C13 C14 C19 126.9(3)
C15 C14 C19 125.0(3)
C13 C14 U1 76.11(15)
C15 C14 U1 74.62(15)
C19 C14 U1 114.73(19)
C11 C15 C14 108.0(2)
C11 C15 C20 126.0(3)
C14 C15 C20 125.7(3)
C11 C15 U1 76.33(16)
C14 C15 U1 75.27(15)
C20 C15 U1 119.00(19)
C22 C21 N1 110.2(3)
C22 C21 C25 129.8(3)
N1 C21 C25 120.0(3)
C22 C21 U1 154.0(2)
N1 C21 U1 46.90(14)
C25 C21 U1 74.30(17)
C21 C22 C23 106.3(3)
C21 C22 C26 128.1(4)
C23 C22 C26 125.6(3)
C24 C23 C22 107.2(3)
C24 C23 C27 126.1(4)
C22 C23 C27 126.7(3)
C23 C24 N1 110.2(3)
C23 C24 C28 129.1(3)
N1 C24 C28 120.6(3)
C23 C24 U1 131.0(2)
N1 C24 U1 23.13(14)
C28 C24 U1 99.5(2)
C21 C25 U1 77.22(17)
C24 C28 U1 59.32(17)
N2 U2 C41 112.34(11)
N2 U2 C40 134.81(10)
C41 U2 C40 30.98(10)
N2 U2 C29 97.51(10)
C41 U2 C29 135.95(12)
C40 U2 C29 127.30(10)
N2 U2 C42 85.13(10)
C41 U2 C42 30.93(10)
C40 U2 C42 50.66(9)
C29 U2 C42 161.88(13)
N2 U2 C30 127.53(10)
C41 U2 C30 114.85(11)
C40 U2 C30 97.65(9)
C29 U2 C30 30.48(9)
C42 U2 C30 145.47(11)
N2 U2 C39 116.14(11)
C41 U2 C39 50.15(9)
C40 U2 C39 29.94(8)
C29 U2 C39 140.05(9)
C42 U2 C39 49.79(9)
C30 U2 C39 111.12(9)
N2 U2 C43 88.20(10)
C41 U2 C43 49.98(9)
C40 U2 C43 49.53(9)
C29 U2 C43 166.91(11)
C42 U2 C43 29.96(9)
C30 U2 C43 140.77(9)
C39 U2 C43 29.68(9)
N2 U2 C33 81.99(10)
C41 U2 C33 163.83(11)
C40 U2 C33 139.92(9)
C29 U2 C33 29.61(9)
C42 U2 C33 165.23(12)
C30 U2 C33 49.06(8)
C39 U2 C33 131.46(10)
C43 U2 C33 141.71(12)
N2 U2 C31 127.30(11)
C41 U2 C31 119.60(10)
C40 U2 C31 91.63(9)
C29 U2 C31 49.13(9)
C42 U2 C31 140.26(9)
C30 U2 C31 29.50(8)
C39 U2 C31 91.76(9)
C43 U2 C31 118.36(10)
C33 U2 C31 48.29(9)
N2 U2 C32 98.64(12)
C41 U2 C32 145.32(10)
C40 U2 C32 114.55(10)
C29 U2 C32 48.46(9)
C42 U2 C32 149.07(11)
C30 U2 C32 48.45(9)
C39 U2 C32 102.74(10)
C43 U2 C32 119.14(11)
C33 U2 C32 28.87(9)
C31 U2 C32 29.13(8)
N2 U2 C49 22.10(11)
C41 U2 C49 99.70(10)
C40 U2 C49 128.76(9)
C29 U2 C49 96.50(9)
C42 U2 C49 79.21(9)
C30 U2 C49 126.04(9)
C39 U2 C49 122.84(9)
C43 U2 C49 93.19(9)
C33 U2 C49 91.32(9)
C31 U2 C49 139.61(9)
C32 U2 C49 114.49(10)
N2 U2 C53 48.15(13)
C41 U2 C53 88.56(12)
C40 U2 C53 119.38(12)
C29 U2 C53 88.23(10)
C42 U2 C53 80.18(11)
C30 U2 C53 111.79(11)
C39 U2 C53 129.96(10)
C43 U2 C53 104.25(10)
C33 U2 C53 96.41(10)
C31 U2 C53 137.34(10)
C32 U2 C53 124.84(11)
C49 U2 C53 26.41(11)
N2 U2 C52 16.36(11)
C41 U2 C52 114.36(9)
C40 U2 C52 128.52(9)
C29 U2 C52 103.43(9)
C42 U2 C52 84.07(9)
C30 U2 C52 130.46(9)
C39 U2 C52 104.18(9)
C43 U2 C52 79.11(9)
C33 U2 C52 81.54(9)
C31 U2 C52 120.16(11)
C32 U2 C52 91.15(10)
C49 U2 C52 37.78(10)
C53 U2 C52 64.15(11)
N2 U2 C56 38.55(12)
C41 U2 C56 121.47(11)
C40 U2 C56 121.81(10)
C29 U2 C56 102.17(11)
C42 U2 C56 91.09(11)
C30 U2 C56 120.92(11)
C39 U2 C56 92.61(10)
C43 U2 C56 75.09(10)
C33 U2 C56 74.31(11)
C31 U2 C56 101.74(11)
C32 U2 C56 74.40(11)
C49 U2 C56 60.46(10)
C53 U2 C56 86.70(12)
C52 U2 C56 22.80(9)
N2 U3 C32 110.09(13)
N2 U3 C33 87.50(10)
C32 U3 C33 31.33(10)
N2 U3 C31 138.20(11)
C32 U3 C31 31.24(9)
C33 U3 C31 50.90(9)
N2 U3 C43 92.19(10)
C32 U3 C43 134.10(18)
C33 U3 C43 161.2(2)
C31 U3 C43 125.44(11)
N2 U3 C39 122.56(11)
C32 U3 C39 112.73(14)
C33 U3 C39 143.70(14)
C31 U3 C39 95.73(10)
C43 U3 C39 30.49(9)
N2 U3 C29 97.67(11)
C32 U3 C29 50.30(9)
C33 U3 C29 30.00(9)
C31 U3 C29 49.44(9)
C43 U3 C29 166.33(15)
C39 U3 C29 139.28(10)
N2 U3 C30 126.87(12)
C32 U3 C30 49.92(9)
C33 U3 C30 49.46(9)
C31 U3 C30 29.48(8)
C43 U3 C30 139.00(10)
C39 U3 C30 109.88(9)
C29 U3 C30 29.42(8)
N2 U3 C42 83.53(11)
C32 U3 C42 161.62(14)
C33 U3 C42 167.01(16)
C31 U3 C42 138.12(10)
C43 U3 C42 29.46(9)
C39 U3 C42 48.96(9)
C29 U3 C42 142.58(19)
C30 U3 C42 131.43(15)
N2 U3 C40 131.05(12)
C32 U3 C40 118.36(10)
C33 U3 C40 139.53(10)
C31 U3 C40 90.44(9)
C43 U3 C40 48.64(9)
C39 U3 C40 29.32(8)
C29 U3 C40 117.91(13)
C30 U3 C40 91.49(10)
C42 U3 C40 47.68(9)
N2 U3 C41 105.40(14)
C32 U3 C41 144.07(11)
C33 U3 C41 149.69(17)
C31 U3 C41 113.28(11)
C43 U3 C41 47.82(9)
C39 U3 C41 47.89(9)
C29 U3 C41 119.80(16)
C30 U3 C41 103.04(13)
C42 U3 C41 28.49(9)
C40 U3 C41 28.43(9)
N2 U3 C52 20.73(12)
C32 U3 C52 102.15(13)
C33 U3 C52 88.61(10)
C31 U3 C52 133.37(14)
C43 U3 C52 84.62(10)
C39 U3 C52 112.36(11)
C29 U3 C52 107.78(9)
C30 U3 C52 136.31(9)
C42 U3 C52 86.32(9)
C40 U3 C52 131.69(9)
C41 U3 C52 113.17(10)
N2 U3 C49 18.72(12)
C32 U3 C49 120.70(10)
C33 U3 C49 92.64(9)
C31 U3 C49 141.52(10)
C43 U3 C49 93.03(9)
C39 U3 C49 122.50(9)
C29 U3 C49 93.30(10)
C30 U3 C49 119.71(13)
C42 U3 C49 75.96(10)
C40 U3 C49 120.19(13)
C41 U3 C49 92.18(12)
C52 U3 C49 38.91(10)
N2 U3 C56 45.76(13)
C32 U3 C56 84.98(15)
C33 U3 C56 83.28(13)
C31 U3 C56 114.78(16)
C43 U3 C56 83.08(12)
C39 U3 C56 102.83(14)
C29 U3 C56 110.58(12)
C30 U3 C56 131.55(13)
C42 U3 C56 97.00(11)
C40 U3 C56 130.42(12)
C41 U3 C56 125.41(11)
C52 U3 C56 25.52(10)
C49 U3 C56 64.31(11)
N2 U3 C53 43.15(14)
C32 U3 C53 124.66(11)
C33 U3 C53 93.33(11)
C31 U3 C53 130.15(14)
C43 U3 C53 99.27(12)
C39 U3 C53 122.22(13)
C29 U3 C53 81.80(12)
C30 U3 C53 102.08(14)
C42 U3 C53 73.71(12)
C40 U3 C53 107.00(15)
C41 U3 C53 79.15(13)
C52 U3 C53 63.63(12)
C49 U3 C53 24.75(11)
C56 U3 C53 88.92(12)
C52 N2 C49 104.9(3)
C52 N2 U3 123.6(3)
C49 N2 U3 129.6(3)
C52 N2 U2 134.7(3)
C49 N2 U2 117.9(3)
U3 N2 U2 11.68(7)
C33 C29 C30 108.0(2)
C33 C29 C34 125.9(3)
C30 C29 C34 125.9(3)
C33 C29 U2 79.36(17)
C30 C29 U2 75.21(15)
C34 C29 U2 116.3(2)
C33 C29 U3 69.71(18)
C30 C29 U3 76.82(15)
C34 C29 U3 123.6(2)
U2 C29 U3 9.96(4)
C31 C30 C29 108.1(2)
C31 C30 C35 127.1(3)
C29 C30 C35 124.7(3)
C31 C30 U2 79.08(16)
C29 C30 U2 74.31(15)
C35 C30 U2 114.19(19)
C31 C30 U3 70.45(17)
C29 C30 U3 73.76(15)
C35 C30 U3 122.8(2)
U2 C30 U3 9.75(4)
C30 C31 C32 107.6(3)
C30 C31 C36 126.6(3)
C32 C31 C36 124.9(3)
C30 C31 U3 80.08(18)
C32 C31 U3 69.30(18)
C36 C31 U3 124.7(2)
C30 C31 U2 71.42(16)
C32 C31 U2 76.95(18)
C36 C31 U2 125.9(2)
U3 C31 U2 9.78(5)
C33 C32 C31 108.4(3)
C33 C32 C37 127.1(3)
C31 C32 C37 124.3(3)
C33 C32 U3 77.43(18)
C31 C32 U3 79.46(18)
C37 C32 U3 113.8(3)
C33 C32 U2 73.92(17)
C31 C32 U2 73.92(17)
C37 C32 U2 122.0(3)
U3 C32 U2 8.32(5)
C32 C33 C29 107.9(3)
C32 C33 C38 127.5(3)
C29 C33 C38 124.5(3)
C32 C33 U3 71.24(19)
C29 C33 U3 80.29(18)
C38 C33 U3 117.3(2)
C32 C33 U2 77.21(18)
C29 C33 U2 71.03(16)
C38 C33 U2 120.1(2)
U3 C33 U2 9.58(6)
C40 C39 C43 107.7(3)
C40 C39 C44 125.9(3)
C43 C39 C44 126.1(3)
C40 C39 U3 80.82(19)
C43 C39 U3 74.44(16)
C44 C39 U3 115.9(2)
C40 C39 U2 71.36(16)
C43 C39 U2 75.25(16)
C44 C39 U2 123.79(19)
U3 C39 U2 9.98(5)
C39 C40 C41 108.0(3)
C39 C40 C45 126.1(3)
C41 C40 C45 125.4(3)
C39 C40 U2 78.70(17)
C41 C40 U2 71.82(18)
C45 C40 U2 121.4(2)
C39 C40 U3 69.86(17)
C41 C40 U3 78.28(19)
C45 C40 U3 123.6(2)
U2 C40 U3 9.38(5)
C40 C41 C42 108.6(3)
C40 C41 C46 124.6(3)
C42 C41 C46 126.8(3)
C40 C41 U2 77.20(18)
C42 C41 U2 77.75(19)
C46 C41 U2 111.3(3)
C40 C41 U3 73.29(18)
C42 C41 U3 73.14(18)
C46 C41 U3 119.2(3)
U2 C41 U3 7.86(4)
C43 C42 C41 107.2(3)
C43 C42 C47 124.7(3)
C41 C42 C47 127.9(3)
C43 C42 U2 78.23(17)
C41 C42 U2 71.32(18)
C47 C42 U2 120.2(2)
C43 C42 U3 69.62(18)
C41 C42 U3 78.37(19)
C47 C42 U3 121.3(2)
U2 C42 U3 9.49(4)
C42 C43 C39 108.5(3)
C42 C43 C48 124.5(3)
C39 C43 C48 126.8(3)
C42 C43 U3 80.92(19)
C39 C43 U3 75.06(16)
C48 C43 U3 115.3(2)
C42 C43 U2 71.81(16)
C39 C43 U2 75.07(16)
C48 C43 U2 123.6(2)
U3 C43 U2 9.96(5)
N2 C49 C50 109.4(3)
N2 C49 C53 118.0(5)
C50 C49 C53 132.6(5)
N2 C49 U2 40.02(19)
C50 C49 U2 146.8(3)
C53 C49 U2 79.1(4)
N2 C49 U3 31.72(19)
C50 C49 U3 139.2(3)
C53 C49 U3 87.3(4)
U2 C49 U3 8.30(4)
C49 C50 C51 107.3(3)
C49 C50 C54 126.6(4)
C51 C50 C54 126.1(4)
C52 C51 C50 106.6(3)
C52 C51 C55 126.2(4)
C50 C51 C55 127.3(4)
C51 C52 N2 111.9(4)
C51 C52 C56 127.1(4)
N2 C52 C56 120.9(4)
C51 C52 U3 145.5(3)
N2 C52 U3 35.70(19)
C56 C52 U3 86.7(3)
C51 C52 U2 138.4(3)
N2 C52 U2 28.98(18)
C56 C52 U2 93.9(3)
U3 C52 U2 7.18(5)
C49 C53 U2 74.5(3)
C49 C53 U3 68.0(3)
U2 C53 U3 6.67(3)
C52 C56 U3 67.7(3)
C52 C56 U2 63.3(3)
U3 C56 U2 4.47(4)

loop_
_geom_bond_atom_site_label_1
_geom_bond_atom_site_label_2
_geom_bond_distance
U1 Cnt1 2.461
U1 Cnt2 2.474
U2 Cnt3 2.495
U2 Cnt4 2.426
U3 Cnt3 2.416
U3 Cnt4 2.530
U1 N1 2.362(2)
U1 C5 2.719(3)
U1 C15 2.731(3)
U1 C1 2.734(3)
U1 C14 2.739(3)
U1 C4 2.744(3)
U1 C2 2.748(3)
U1 C3 2.752(3)
U1 C12 2.758(3)
U1 C13 2.762(3)
U1 C11 2.763(3)
U1 C25 3.041(3)
U1 C21 3.081(3)
U1 C24 3.570(3)
U1 C28 4.093(4)
N1 C24 1.382(4)
N1 C21 1.385(4)
C1 C2 1.403(4)
C1 C5 1.417(4)
C1 C6 1.509(4)
C2 C3 1.424(4)
C2 C7 1.506(4)
C3 C4 1.418(4)
C3 C8 1.507(4)
C4 C5 1.416(4)
C4 C9 1.495(4)
C5 C10 1.510(4)
C11 C12 1.408(4)
C11 C15 1.414(4)
C11 C16 1.507(4)
C12 C13 1.424(4)
C12 C17 1.507(4)
C13 C14 1.406(4)
C13 C18 1.509(4)
C14 C15 1.421(4)
C14 C19 1.503(4)
C15 C20 1.507(4)
C21 C22 1.381(4)
C21 C25 1.507(4)
C22 C23 1.419(5)
C22 C26 1.495(5)
C23 C24 1.371(5)
C23 C27 1.511(5)
C24 C28 1.497(5)
U2 N2 2.365(3)
U2 C41 2.612(4)
U2 C40 2.681(3)
U2 C29 2.694(3)
U2 C42 2.694(3)
U2 C30 2.706(3)
U2 C39 2.774(3)
U2 C43 2.777(3)
U2 C33 2.800(3)
U2 C31 2.803(3)
U2 C32 2.842(4)
U2 C49 3.250(5)
U2 C53 3.313(8)
U2 C52 3.471(4)
U2 C56 3.877(7)
U3 N2 2.267(3)
U3 C32 2.561(4)
U3 C33 2.640(3)
U3 C31 2.692(3)
U3 C43 2.699(3)
U3 C39 2.707(3)
U3 C29 2.775(3)
U3 C30 2.814(3)
U3 C42 2.843(3)
U3 C40 2.847(3)
U3 C41 2.910(4)
U3 C52 3.236(4)
U3 C49 3.323(5)
U3 C56 3.491(7)
U3 C53 3.580(8)
N2 C52 1.374(5)
N2 C49 1.383(5)
C29 C33 1.408(4)
C29 C30 1.419(4)
C29 C34 1.500(4)
C30 C31 1.406(4)
C30 C35 1.504(4)
C31 C32 1.420(4)
C31 C36 1.505(4)
C32 C33 1.407(4)
C32 C37 1.509(4)
C33 C38 1.511(4)
C39 C40 1.412(4)
C39 C43 1.422(4)
C39 C44 1.502(4)
C40 C41 1.415(4)
C40 C45 1.502(4)
C41 C42 1.417(5)
C41 C46 1.509(5)
C42 C43 1.416(4)
C42 C47 1.502(4)
C43 C48 1.500(4)
C49 C50 1.384(5)
C49 C53 1.501(6)
C50 C51 1.391(5)
C50 C54 1.498(5)
C51 C52 1.349(5)
C51 C55 1.519(5)
C52 C56 1.506(6)
